data_7117977
loop_
_publ_author_name
'Lawrence W-Y. Wong'
'Jack W-H. Kan'
'Thanh-ha Nguyen'
'Herman H-Y. Sung'
'Dang Li'
'Alex S-F. Au-Yeung'
'Rajpal Sharma'
'Zhenyang Lin'
'Ian D. Williams'

_publ_section_title
;
 Bis(mandelato)borate: an effective, inexpensive spiroborate anion for
 chiral resolution
;
_journal_name_full Chem.Commun.
_journal_page_first 15760
_journal_paper_doi 10.1039/C5cc04977F
_journal_volume 51
_journal_year 2015
_chemical_absolute_configuration ad
_chemical_formula_moiety 'C21 H26 N O4, C16 H12 B O6'
_chemical_formula_sum 'C37 H38 B N O10'
_chemical_formula_weight 667.49
_chemical_name_systematic 'Tetrahydropalmatinium Boron(bis-mandelate)'
_space_group_IT_number 4
_space_group_name_Hall 'P 2yb'
_symmetry_cell_setting monoclinic
_symmetry_space_group_name_Hall 'P 2yb'
_symmetry_space_group_name_H-M 'P 1 21 1'
_atom_sites_solution_hydrogens geom
_atom_sites_solution_primary direct
_atom_sites_solution_secondary difmap
_audit_creation_date 2012-07-09
_audit_creation_method
;
  Olex2 1.2-beta
  (compiled May  9 2012 12:37:22, GUI svn.r4230)
;
_audit_update_record
;
2015-03-02 deposited with the CCDC.
2015-09-02 downloaded from the CCDC.
;
_cell_angle_alpha 90.00
_cell_angle_beta 98.596(3)
_cell_angle_gamma 90.00
_cell_formula_units_Z 2
_cell_length_a 8.8770(3)
_cell_length_b 13.3291(4)
_cell_length_c 14.6644(4)
_cell_measurement_reflns_used 5500
_cell_measurement_temperature 172.9
_cell_measurement_theta_max 71.3321
_cell_measurement_theta_min 3.0452
_cell_volume 1715.64(9)
_computing_cell_refinement
;
CrysAlisPro, Agilent Technologies,
Version 1.171.34.49 (release 20-01-2011 CrysAlis171 .NET)
(compiled Jan 20 2011,15:58:25)
;
_computing_data_collection
;
CrysAlisPro, Agilent Technologies,
Version 1.171.34.49 (release 20-01-2011 CrysAlis171 .NET)
(compiled Jan 20 2011,15:58:25)
;
_computing_data_reduction
;
CrysAlisPro, Agilent Technologies,
Version 1.171.34.49 (release 20-01-2011 CrysAlis171 .NET)
(compiled Jan 20 2011,15:58:25)
;
_computing_molecular_graphics
;
O. V. Dolomanov, L. J. Bourhis, R. J. Gildea, J. A. K. Howard and H. Puschmann,
OLEX2: a complete structure solution, refinement and analysis program.
J. Appl. Cryst. (2009). 42, 339-341.
;
_computing_publication_material
;
O. V. Dolomanov, L. J. Bourhis, R. J. Gildea, J. A. K. Howard and H. Puschmann,
OLEX2: a complete structure solution, refinement and analysis program.
J. Appl. Cryst. (2009). 42, 339-341.
;
_computing_structure_refinement
;
XL, G.M. Sheldrick, Acta Cryst.
(2008). A64, 112-122
;
_computing_structure_solution
;
XS, G.M. Sheldrick, Acta Cryst.
(2008). A64, 112-122
;
_diffrn_ambient_temperature 172.9
_diffrn_detector_area_resol_mean 15.9578
_diffrn_measured_fraction_theta_full 0.996
_diffrn_measured_fraction_theta_max 0.996
_diffrn_measurement_details
;
  1 omega  -10.00   17.00   1.0000    1.5000
omega____ theta____ kappa____ phi______ frames
    -        0.0000  -38.0000  -90.0000 27

  2 omega  -20.00   25.00   1.0000    1.5000
omega____ theta____ kappa____ phi______ frames
    -        0.0000  -38.0000  120.0000 45

  3 omega  -22.00    5.00   1.0000    1.5000
omega____ theta____ kappa____ phi______ frames
    -        0.0000   39.0000   19.0000 27

  4 omega  -66.00  -39.00   1.0000    1.5000
omega____ theta____ kappa____ phi______ frames
    -        0.0000  -38.0000  -90.0000 27

  5 omega  -34.00   16.00   1.0000    1.5000
omega____ theta____ kappa____ phi______ frames
    -        0.0000   87.0000   87.0000 50

  6 omega  -72.00  -28.00   1.0000    1.5000
omega____ theta____ kappa____ phi______ frames
    -        0.0000  -38.0000  120.0000 44

  7 omega  -66.00  -39.00   1.0000    8.0000
omega____ theta____ kappa____ phi______ frames
    -      -55.0000  -38.0000  -60.0000 27

  8 omega   74.00  125.00   1.0000    8.0000
omega____ theta____ kappa____ phi______ frames
    -       55.0000  125.0000 -150.0000 51

  9 omega   32.00   58.00   1.0000    8.0000
omega____ theta____ kappa____ phi______ frames
    -       55.0000   77.0000  -60.0000 26

 10 omega   84.00  124.00   1.0000    8.0000
omega____ theta____ kappa____ phi______ frames
    -       55.0000   87.0000  -92.0000 40

 11 omega   79.00  122.00   1.0000    8.0000
omega____ theta____ kappa____ phi______ frames
    -       55.0000  125.0000   30.0000 43

 12 omega -134.00  -46.00   1.0000   20.0000
omega____ theta____ kappa____ phi______ frames
    -      -64.0000  -50.0000  150.0000 88

 13 omega  -74.00    3.00   1.0000   20.0000
omega____ theta____ kappa____ phi______ frames
    -      -64.0000   50.0000   30.0000 77

 14 omega  -69.00  -43.00   1.0000   20.0000
omega____ theta____ kappa____ phi______ frames
    -      -64.0000  -52.0000  -88.0000 26

 15 omega  -68.00  -42.00   1.0000   20.0000
omega____ theta____ kappa____ phi______ frames
    -      -64.0000  -61.0000  -99.0000 26

 16 omega -133.00  -38.00   1.0000   20.0000
omega____ theta____ kappa____ phi______ frames
    -      -64.0000  -71.0000 -114.0000 95

 17 omega  -79.00  -48.00   1.0000   20.0000
omega____ theta____ kappa____ phi______ frames
    -      -64.0000  -59.0000 -109.0000 31

 18 omega  -68.00  -43.00   1.0000   20.0000
omega____ theta____ kappa____ phi______ frames
    -      -64.0000  -50.0000  -60.0000 25

 19 omega   41.00   67.00   1.0000   20.0000
omega____ theta____ kappa____ phi______ frames
    -      110.0000  -50.0000 -120.0000 26

 20 omega   40.00   69.00   1.0000   20.0000
omega____ theta____ kappa____ phi______ frames
    -      110.0000  -50.0000    0.0000 29

 21 omega  132.00  158.00   1.0000   20.0000
omega____ theta____ kappa____ phi______ frames
    -      110.0000   77.0000 -120.0000 26

 22 omega   81.00  106.00   1.0000   20.0000
omega____ theta____ kappa____ phi______ frames
    -      110.0000   77.0000  -60.0000 25

 23 omega   80.00  110.00   1.0000   20.0000
omega____ theta____ kappa____ phi______ frames
    -      110.0000   77.0000 -120.0000 30

 24 omega   37.00   62.00   1.0000   20.0000
omega____ theta____ kappa____ phi______ frames
    -      110.0000  -25.0000 -150.0000 25

 25 omega   79.00  104.00   1.0000   20.0000
omega____ theta____ kappa____ phi______ frames
    -      110.0000   87.0000 -150.0000 25

 26 omega  109.00  177.00   1.0000   20.0000
omega____ theta____ kappa____ phi______ frames
    -      110.0000   87.0000 -150.0000 68

 27 omega   80.00  106.00   1.0000   20.0000
omega____ theta____ kappa____ phi______ frames
    -      110.0000   77.0000  -90.0000 26

 28 omega   77.00  121.00   1.0000   20.0000
omega____ theta____ kappa____ phi______ frames
    -      110.0000   25.0000   30.0000 44

 29 omega  142.00  168.00   1.0000   20.0000
omega____ theta____ kappa____ phi______ frames
    -      110.0000   39.0000  -44.0000 26

 30 omega   81.00  169.00   1.0000   20.0000
omega____ theta____ kappa____ phi______ frames
    -      110.0000   77.0000    0.0000 88

 31 omega   97.00  124.00   1.0000   20.0000
omega____ theta____ kappa____ phi______ frames
    -      110.0000   50.0000  -30.0000 27

 32 omega  100.00  126.00   1.0000   20.0000
omega____ theta____ kappa____ phi______ frames
    -      110.0000   39.0000  -44.0000 26

 33 omega   79.00  177.00   1.0000   20.0000
omega____ theta____ kappa____ phi______ frames
    -      110.0000  111.0000  120.0000 98

 34 omega   88.00  114.00   1.0000   20.0000
omega____ theta____ kappa____ phi______ frames
    -      110.0000   50.0000 -120.0000 26

 35 omega   99.00  157.00   1.0000   20.0000
omega____ theta____ kappa____ phi______ frames
    -      110.0000   50.0000  -90.0000 58

 36 omega   80.00  166.00   1.0000   20.0000
omega____ theta____ kappa____ phi______ frames
    -      110.0000  111.0000   90.0000 86

 37 omega   37.00   62.00   1.0000   20.0000
omega____ theta____ kappa____ phi______ frames
    -      110.0000  -25.0000 -120.0000 25

 38 omega   78.00  161.00   1.0000   20.0000
omega____ theta____ kappa____ phi______ frames
    -      110.0000   87.0000  -92.0000 83

 39 omega   89.00  116.00   1.0000   20.0000
omega____ theta____ kappa____ phi______ frames
    -      110.0000   50.0000    0.0000 27

 40 omega  128.00  164.00   1.0000   20.0000
omega____ theta____ kappa____ phi______ frames
    -      110.0000   77.0000  -30.0000 36

 41 omega  153.00  178.00   1.0000   20.0000
omega____ theta____ kappa____ phi______ frames
    -      110.0000  111.0000   60.0000 25

 42 omega   76.00  114.00   1.0000   20.0000
omega____ theta____ kappa____ phi______ frames
    -      110.0000   25.0000    0.0000 38

 43 omega   80.00  125.00   1.0000   20.0000
omega____ theta____ kappa____ phi______ frames
    -      110.0000  111.0000   60.0000 45

 44 omega  144.00  169.00   1.0000   20.0000
omega____ theta____ kappa____ phi______ frames
    -      110.0000   25.0000   30.0000 25

 45 omega   81.00  108.00   1.0000   20.0000
omega____ theta____ kappa____ phi______ frames
    -      110.0000   77.0000  -30.0000 27
;
_diffrn_measurement_device 'kappa diffractometer'
_diffrn_measurement_device_type 'Xcalibur, Sapphire3, Gemini ultra'
_diffrn_measurement_method '\w scans'
_diffrn_orient_matrix_UB_11 0.0761181000
_diffrn_orient_matrix_UB_12 -0.0299922000
_diffrn_orient_matrix_UB_13 -0.0837532000
_diffrn_orient_matrix_UB_21 0.1502258000
_diffrn_orient_matrix_UB_22 0.0481960000
_diffrn_orient_matrix_UB_23 0.0456395000
_diffrn_orient_matrix_UB_31 0.0494182000
_diffrn_orient_matrix_UB_32 -0.1006743000
_diffrn_orient_matrix_UB_33 0.0468410000
_diffrn_radiation_monochromator mirror
_diffrn_radiation_probe x-ray
_diffrn_radiation_type 'Cu K\a'
_diffrn_radiation_wavelength 1.5418
_diffrn_reflns_av_R_equivalents 0.0369
_diffrn_reflns_av_unetI/netI 0.0391
_diffrn_reflns_limit_h_max 10
_diffrn_reflns_limit_h_min -10
_diffrn_reflns_limit_k_max 15
_diffrn_reflns_limit_k_min -15
_diffrn_reflns_limit_l_max 17
_diffrn_reflns_limit_l_min -17
_diffrn_reflns_number 14049
_diffrn_reflns_theta_full 67.00
_diffrn_reflns_theta_max 67.49
_diffrn_reflns_theta_min 3.05
_diffrn_source 'sealed X-ray tube'
_diffrn_source_target Cu
_exptl_absorpt_coefficient_mu 0.770
_exptl_absorpt_correction_T_max 1.00000
_exptl_absorpt_correction_T_min 0.35484
_exptl_absorpt_correction_type multi-scan
_exptl_absorpt_process_details
;
CrysAlisPro, Agilent Technologies,
Version 1.171.34.49 (release 20-01-2011 CrysAlis171 .NET)
(compiled Jan 20 2011,15:58:25)
Empirical absorption correction using spherical harmonics,
 implemented in SCALE3 ABSPACK scaling algorithm.
;
_exptl_crystal_colour yellow
_exptl_crystal_density_diffrn 1.292
_exptl_crystal_density_method 'not measured'
_exptl_crystal_description block
_exptl_crystal_F_000 704
_exptl_crystal_size_max 0.2
_exptl_crystal_size_mid 0.2
_exptl_crystal_size_min 0.08
_refine_diff_density_max 0.204
_refine_diff_density_min -0.120
_refine_diff_density_rms 0.030
_refine_ls_abs_structure_details 'Flack H D (1983), Acta Cryst. A39, 876-881'
_refine_ls_abs_structure_Flack -0.01(12)
_refine_ls_extinction_method none
_refine_ls_goodness_of_fit_ref 1.008
_refine_ls_hydrogen_treatment constr
_refine_ls_matrix_type full
_refine_ls_number_parameters 446
_refine_ls_number_reflns 6000
_refine_ls_number_restraints 1
_refine_ls_restrained_S_all 1.008
_refine_ls_R_factor_all 0.0389
_refine_ls_R_factor_gt 0.0330
_refine_ls_shift/su_max 0.000
_refine_ls_shift/su_mean 0.000
_refine_ls_structure_factor_coef Fsqd
_refine_ls_weighting_details 'calc w=1/[\s^2^(Fo^2^)+(0.0340P)^2^+0.0000P] where P=(Fo^2^+2Fc^2^)/3'
_refine_ls_weighting_scheme calc
_refine_ls_wR_factor_gt 0.0741
_refine_ls_wR_factor_ref 0.0768
_reflns_number_gt 5357
_reflns_number_total 6000
_reflns_threshold_expression >2sigma(I)
_cod_data_source_file c5cc04977f2.cif
_cod_data_source_block lawr130
_cod_original_sg_symbol_H-M P2(1)
_cod_database_code 7117977
_reflns_odcompleteness_completeness 99.94
_reflns_odcompleteness_iscentric 1
_reflns_odcompleteness_theta 68.13

loop_
_space_group_symop_id
_space_group_symop_operation_xyz
1 'x, y, z'
2 '-x, y+1/2, -z'

loop_
_atom_site_label
_atom_site_type_symbol
_atom_site_fract_x
_atom_site_fract_y
_atom_site_fract_z
_atom_site_U_iso_or_equiv
_atom_site_adp_type
_atom_site_occupancy
_atom_site_symmetry_multiplicity
_atom_site_calc_flag
_atom_site_refinement_flags
_atom_site_disorder_assembly
_atom_site_disorder_group
O1 O 0.10498(17) -0.00051(10) 0.07782(8) 0.0469(3) Uani 1 1 d . . .
O2 O 0.22940(14) -0.05944(9) 0.80362(8) 0.0380(3) Uani 1 1 d . . .
O3 O 0.22119(18) 0.11564(10) 0.89389(9) 0.0484(3) Uani 1 1 d . . .
O4 O 0.00208(17) 0.15516(10) 0.15183(9) 0.0472(3) Uani 1 1 d . . .
N1 N 0.20598(16) -0.07303(10) 0.51478(9) 0.0312(3) Uani 1 1 d . . .
H1 H 0.3070 -0.0595 0.5093 0.037 Uiso 1 1 calc R . .
C1 C 0.1530(2) -0.08780(14) 0.22516(12) 0.0372(4) Uani 1 1 d . . .
H1A H 0.1874 -0.1463 0.1975 0.045 Uiso 1 1 calc R . .
C2 C 0.1516(2) -0.08638(13) 0.32040(12) 0.0332(4) Uani 1 1 d . . .
C3 C 0.2094(2) -0.17726(13) 0.37697(12) 0.0367(4) Uani 1 1 d . . .
H3A H 0.1665 -0.2387 0.3452 0.044 Uiso 1 1 calc R . .
H3B H 0.3217 -0.1806 0.3817 0.044 Uiso 1 1 calc R . .
C4 C 0.1664(2) -0.17372(13) 0.47195(12) 0.0352(4) Uani 1 1 d . . .
H4A H 0.2214 -0.2269 0.5106 0.042 Uiso 1 1 calc R . .
H4B H 0.0557 -0.1860 0.4686 0.042 Uiso 1 1 calc R . .
C5 C 0.1933(2) -0.07633(13) 0.61489(11) 0.0329(4) Uani 1 1 d . . .
H5A H 0.2765 -0.1186 0.6470 0.039 Uiso 1 1 calc R . .
H5B H 0.0955 -0.1084 0.6227 0.039 Uiso 1 1 calc R . .
C6 C 0.2012(2) 0.02516(13) 0.65920(12) 0.0324(4) Uani 1 1 d . . .
C7 C 0.2167(2) 0.02923(13) 0.75456(12) 0.0332(4) Uani 1 1 d . . .
C8 C 0.2132(2) 0.12114(14) 0.80009(12) 0.0387(4) Uani 1 1 d . . .
C9 C 0.2012(2) 0.20882(14) 0.74872(13) 0.0441(5) Uani 1 1 d . . .
H9 H 0.2001 0.2719 0.7788 0.053 Uiso 1 1 calc R . .
C10 C 0.1908(2) 0.20477(14) 0.65340(13) 0.0394(4) Uani 1 1 d . . .
H10 H 0.1857 0.2655 0.6191 0.047 Uiso 1 1 calc R . .
C11 C 0.1878(2) 0.11395(13) 0.60727(12) 0.0333(4) Uani 1 1 d . . .
C12 C 0.1733(2) 0.10901(14) 0.50351(12) 0.0365(4) Uani 1 1 d . . .
H12A H 0.2749 0.1193 0.4850 0.044 Uiso 1 1 calc R . .
H12B H 0.1061 0.1640 0.4764 0.044 Uiso 1 1 calc R . .
C13 C 0.1086(2) 0.00914(13) 0.46494(12) 0.0333(4) Uani 1 1 d . . .
H13 H 0.0025 0.0021 0.4793 0.040 Uiso 1 1 calc R . .
C14 C 0.10409(19) -0.00104(13) 0.36111(11) 0.0330(4) Uani 1 1 d . . .
C15 C 0.0495(2) 0.08120(14) 0.30486(12) 0.0366(4) Uani 1 1 d . . .
H15 H 0.0113 0.1387 0.3321 0.044 Uiso 1 1 calc R . .
C16 C 0.0511(2) 0.07901(13) 0.21153(12) 0.0381(4) Uani 1 1 d . . .
C17 C 0.1056(2) -0.00629(14) 0.17067(12) 0.0379(4) Uani 1 1 d . . .
C18 C 0.1751(3) -0.08085(16) 0.03594(13) 0.0526(5) Uani 1 1 d . . .
H18A H 0.1779 -0.0650 -0.0290 0.079 Uiso 1 1 calc R . .
H18B H 0.1164 -0.1425 0.0401 0.079 Uiso 1 1 calc R . .
H18C H 0.2792 -0.0904 0.0679 0.079 Uiso 1 1 calc R . .
C19 C 0.3838(2) -0.08220(16) 0.84353(14) 0.0469(5) Uani 1 1 d . . .
H19A H 0.4474 -0.0869 0.7945 0.070 Uiso 1 1 calc R . .
H19B H 0.3862 -0.1463 0.8765 0.070 Uiso 1 1 calc R . .
H19C H 0.4228 -0.0289 0.8867 0.070 Uiso 1 1 calc R . .
C20 C 0.1857(3) 0.20385(17) 0.94089(15) 0.0596(6) Uani 1 1 d . . .
H20A H 0.0919 0.2337 0.9083 0.089 Uiso 1 1 calc R . .
H20B H 0.2695 0.2520 0.9427 0.089 Uiso 1 1 calc R . .
H20C H 0.1713 0.1866 1.0040 0.089 Uiso 1 1 calc R . .
C21 C -0.0779(3) 0.23507(16) 0.18760(14) 0.0529(5) Uani 1 1 d . . .
H21A H -0.1095 0.2841 0.1387 0.079 Uiso 1 1 calc R . .
H21B H -0.0113 0.2677 0.2383 0.079 Uiso 1 1 calc R . .
H21C H -0.1682 0.2084 0.2105 0.079 Uiso 1 1 calc R . .
B1 B 0.4108(2) 0.50112(17) 0.53585(16) 0.0407(5) Uani 1 1 d . . .
O30 O 0.15008(16) 0.34231(11) 0.40513(11) 0.0540(4) Uani 1 1 d . . .
O31 O 0.26724(15) 0.43967(10) 0.51855(9) 0.0459(3) Uani 1 1 d . . .
O32 O 0.48434(14) 0.48098(10) 0.45564(9) 0.0405(3) Uani 1 1 d . . .
O40 O 0.42184(19) 0.73098(10) 0.64859(11) 0.0558(4) Uani 1 1 d . . .
O41 O 0.36819(16) 0.60915(10) 0.54347(9) 0.0454(3) Uani 1 1 d . . .
O42 O 0.50481(16) 0.47754(10) 0.62079(9) 0.0441(3) Uani 1 1 d . . .
C31 C 0.2515(2) 0.39900(15) 0.43570(14) 0.0427(4) Uani 1 1 d . . .
C32 C 0.3815(2) 0.43432(15) 0.38582(13) 0.0416(4) Uani 1 1 d . . .
H32 H 0.4318 0.3745 0.3623 0.050 Uiso 1 1 calc R . .
C33 C 0.3281(2) 0.50566(17) 0.30491(13) 0.0456(5) Uani 1 1 d . . .
C34 C 0.4031(3) 0.59501(16) 0.29562(15) 0.0497(5) Uani 1 1 d . . .
H34 H 0.4836 0.6151 0.3422 0.060 Uiso 1 1 calc R . .
C35 C 0.3626(3) 0.65564(19) 0.21921(17) 0.0603(6) Uani 1 1 d . . .
H35 H 0.4161 0.7164 0.2132 0.072 Uiso 1 1 calc R . .
C36 C 0.2450(3) 0.6281(2) 0.15200(17) 0.0680(7) Uani 1 1 d . . .
H36 H 0.2166 0.6703 0.1001 0.082 Uiso 1 1 calc R . .
C37 C 0.1686(3) 0.5401(2) 0.15971(17) 0.0714(7) Uani 1 1 d . . .
H37 H 0.0875 0.5210 0.1131 0.086 Uiso 1 1 calc R . .
C38 C 0.2103(3) 0.4781(2) 0.23647(16) 0.0636(6) Uani 1 1 d . . .
H38 H 0.1576 0.4169 0.2417 0.076 Uiso 1 1 calc R . .
C41 C 0.4326(2) 0.64509(15) 0.62347(14) 0.0428(4) Uani 1 1 d . . .
C42 C 0.5225(2) 0.56179(14) 0.67920(13) 0.0410(4) Uani 1 1 d . . .
H42 H 0.6326 0.5808 0.6915 0.049 Uiso 1 1 calc R . .
C43 C 0.4643(2) 0.54621(14) 0.76975(13) 0.0409(4) Uani 1 1 d . . .
C44 C 0.3458(3) 0.48051(16) 0.77634(15) 0.0500(5) Uani 1 1 d . . .
H44 H 0.3039 0.4419 0.7242 0.060 Uiso 1 1 calc R . .
C45 C 0.2877(3) 0.47073(18) 0.85837(17) 0.0590(6) Uani 1 1 d . . .
H45 H 0.2057 0.4259 0.8621 0.071 Uiso 1 1 calc R . .
C46 C 0.3479(3) 0.5255(2) 0.93444(16) 0.0636(6) Uani 1 1 d . . .
H46 H 0.3090 0.5179 0.9910 0.076 Uiso 1 1 calc R . .
C47 C 0.4654(3) 0.5915(2) 0.92813(17) 0.0695(7) Uani 1 1 d . . .
H47 H 0.5064 0.6304 0.9803 0.083 Uiso 1 1 calc R . .
C48 C 0.5241(3) 0.60173(19) 0.84635(15) 0.0569(6) Uani 1 1 d . . .
H48 H 0.6057 0.6470 0.8428 0.068 Uiso 1 1 calc R . .

loop_
_atom_site_aniso_label
_atom_site_aniso_U_11
_atom_site_aniso_U_22
_atom_site_aniso_U_33
_atom_site_aniso_U_23
_atom_site_aniso_U_13
_atom_site_aniso_U_12
O1 0.0657(9) 0.0461(8) 0.0301(7) -0.0003(6) 0.0108(6) 0.0102(7)
O2 0.0423(7) 0.0373(7) 0.0346(6) 0.0045(5) 0.0063(5) -0.0009(6)
O3 0.0721(10) 0.0420(7) 0.0310(7) -0.0028(6) 0.0069(6) 0.0058(7)
O4 0.0648(9) 0.0429(8) 0.0337(7) 0.0037(5) 0.0069(6) 0.0153(7)
N1 0.0312(7) 0.0305(8) 0.0321(7) 0.0004(6) 0.0050(6) -0.0008(6)
C1 0.0422(10) 0.0347(10) 0.0346(9) -0.0035(7) 0.0061(7) 0.0020(8)
C2 0.0332(9) 0.0342(10) 0.0320(9) 0.0005(7) 0.0040(7) -0.0002(7)
C3 0.0439(10) 0.0311(9) 0.0357(10) -0.0003(7) 0.0074(8) 0.0013(8)
C4 0.0401(10) 0.0318(9) 0.0329(9) 0.0018(7) 0.0023(7) -0.0030(7)
C5 0.0353(9) 0.0324(10) 0.0310(9) 0.0020(7) 0.0052(7) -0.0003(7)
C6 0.0292(8) 0.0345(9) 0.0340(9) -0.0017(7) 0.0062(7) -0.0005(7)
C7 0.0328(9) 0.0351(10) 0.0322(9) 0.0036(7) 0.0062(7) -0.0018(7)
C8 0.0449(10) 0.0397(11) 0.0312(9) -0.0020(8) 0.0046(7) 0.0010(8)
C9 0.0584(13) 0.0343(11) 0.0383(11) -0.0058(7) 0.0030(9) 0.0051(9)
C10 0.0479(11) 0.0343(10) 0.0348(10) 0.0019(7) 0.0021(8) 0.0044(8)
C11 0.0349(9) 0.0331(9) 0.0319(9) 0.0020(7) 0.0053(7) 0.0028(8)
C12 0.0458(10) 0.0327(9) 0.0314(9) 0.0014(7) 0.0069(7) 0.0035(8)
C13 0.0348(9) 0.0348(10) 0.0306(9) 0.0026(7) 0.0055(7) 0.0042(7)
C14 0.0314(8) 0.0365(10) 0.0314(9) -0.0001(7) 0.0058(7) 0.0002(7)
C15 0.0382(10) 0.0366(10) 0.0346(9) -0.0020(7) 0.0045(7) 0.0046(7)
C16 0.0437(10) 0.0367(11) 0.0336(10) 0.0025(7) 0.0045(8) 0.0049(8)
C17 0.0413(10) 0.0410(10) 0.0307(9) 0.0002(7) 0.0035(7) -0.0007(8)
C18 0.0789(15) 0.0464(12) 0.0358(10) -0.0022(8) 0.0193(10) 0.0074(11)
C19 0.0455(11) 0.0484(12) 0.0464(11) 0.0102(9) 0.0052(8) 0.0058(9)
C20 0.0891(18) 0.0531(14) 0.0373(11) -0.0065(9) 0.0119(11) 0.0100(12)
C21 0.0730(15) 0.0446(12) 0.0399(11) 0.0031(9) 0.0044(10) 0.0205(11)
B1 0.0382(11) 0.0399(12) 0.0445(12) 0.0004(9) 0.0080(9) 0.0045(9)
O30 0.0380(8) 0.0525(9) 0.0690(10) 0.0008(7) -0.0001(7) -0.0070(7)
O31 0.0367(7) 0.0531(8) 0.0495(8) 0.0023(6) 0.0114(6) 0.0017(6)
O32 0.0304(6) 0.0489(8) 0.0420(7) -0.0062(6) 0.0047(5) -0.0009(6)
O40 0.0678(10) 0.0353(8) 0.0639(10) -0.0022(7) 0.0086(8) 0.0083(7)
O41 0.0494(8) 0.0429(8) 0.0429(7) 0.0000(6) 0.0041(6) 0.0121(6)
O42 0.0484(8) 0.0376(7) 0.0446(7) -0.0048(5) 0.0015(6) 0.0111(6)
C31 0.0336(10) 0.0417(11) 0.0518(12) 0.0012(9) 0.0028(8) 0.0052(9)
C32 0.0317(9) 0.0474(11) 0.0454(10) -0.0109(8) 0.0046(8) 0.0032(8)
C33 0.0343(10) 0.0638(14) 0.0402(10) -0.0072(9) 0.0101(8) 0.0038(9)
C34 0.0478(12) 0.0486(13) 0.0541(12) -0.0031(9) 0.0117(9) 0.0089(10)
C35 0.0652(15) 0.0558(14) 0.0629(15) 0.0028(11) 0.0195(12) 0.0159(12)
C36 0.0712(16) 0.0845(19) 0.0494(14) 0.0070(12) 0.0124(12) 0.0223(15)
C37 0.0627(16) 0.097(2) 0.0501(14) -0.0002(13) -0.0060(11) -0.0002(15)
C38 0.0573(13) 0.0826(18) 0.0490(13) -0.0028(11) 0.0018(10) -0.0161(12)
C41 0.0439(11) 0.0372(11) 0.0486(12) 0.0026(8) 0.0116(9) 0.0032(8)
C42 0.0398(11) 0.0383(10) 0.0440(11) -0.0028(8) 0.0030(8) 0.0039(8)
C43 0.0412(11) 0.0372(10) 0.0427(10) -0.0003(8) 0.0012(8) 0.0081(8)
C44 0.0569(13) 0.0436(12) 0.0498(12) -0.0040(9) 0.0089(9) -0.0023(10)
C45 0.0618(14) 0.0545(14) 0.0631(15) 0.0017(11) 0.0175(11) -0.0021(11)
C46 0.0700(16) 0.0732(17) 0.0504(13) 0.0067(11) 0.0183(11) 0.0084(13)
C47 0.0753(18) 0.0864(19) 0.0449(13) -0.0147(12) 0.0026(11) -0.0015(14)
C48 0.0511(13) 0.0675(15) 0.0503(13) -0.0061(11) 0.0014(10) -0.0057(11)

loop_
_atom_type_symbol
_atom_type_description
_atom_type_scat_dispersion_real
_atom_type_scat_dispersion_imag
_atom_type_scat_source
C C 0.0181 0.0091 'International Tables Vol C Tables 4.2.6.8 and 6.1.1.4'
H H 0.0000 0.0000 'International Tables Vol C Tables 4.2.6.8 and 6.1.1.4'
B B 0.0090 0.0039 'International Tables Vol C Tables 4.2.6.8 and 6.1.1.4'
N N 0.0311 0.0180 'International Tables Vol C Tables 4.2.6.8 and 6.1.1.4'
O O 0.0492 0.0322 'International Tables Vol C Tables 4.2.6.8 and 6.1.1.4'

loop_
_geom_angle_atom_site_label_1
_geom_angle_atom_site_label_2
_geom_angle_atom_site_label_3
_geom_angle
_geom_angle_site_symmetry_1
_geom_angle_site_symmetry_3
C17 O1 C18 116.85(15) . .
C7 O2 C19 113.04(14) . .
C8 O3 C20 117.45(16) . .
C16 O4 C21 116.61(15) . .
C4 N1 C13 111.33(13) . .
C5 N1 C4 109.79(13) . .
C5 N1 C13 112.04(13) . .
C17 C1 C2 121.42(17) . .
C1 C2 C3 118.92(16) . .
C14 C2 C1 119.49(16) . .
C14 C2 C3 121.53(15) . .
C4 C3 C2 111.82(15) . .
C3 C4 N1 109.93(14) . .
N1 C5 C6 113.29(14) . .
C7 C6 C5 117.66(15) . .
C7 C6 C11 120.17(16) . .
C11 C6 C5 122.13(15) . .
O2 C7 C6 118.74(15) . .
O2 C7 C8 120.51(15) . .
C6 C7 C8 120.69(16) . .
O3 C8 C7 115.57(16) . .
O3 C8 C9 125.43(17) . .
C9 C8 C7 119.00(16) . .
C8 C9 C10 120.18(18) . .
C11 C10 C9 121.29(17) . .
C6 C11 C12 119.87(16) . .
C10 C11 C6 118.57(16) . .
C10 C11 C12 121.54(16) . .
C11 C12 C13 112.50(15) . .
N1 C13 C12 107.22(14) . .
N1 C13 C14 110.22(13) . .
C14 C13 C12 113.62(14) . .
C2 C14 C13 122.83(15) . .
C2 C14 C15 119.15(16) . .
C15 C14 C13 118.02(15) . .
C16 C15 C14 120.84(17) . .
O4 C16 C15 124.98(16) . .
O4 C16 C17 115.12(16) . .
C15 C16 C17 119.90(16) . .
O1 C17 C1 125.43(17) . .
O1 C17 C16 115.47(16) . .
C1 C17 C16 119.09(16) . .
O32 B1 O31 103.57(16) . .
O32 B1 O41 112.79(17) . .
O41 B1 O31 108.60(15) . .
O42 B1 O31 113.42(17) . .
O42 B1 O32 113.03(16) . .
O42 B1 O41 105.55(16) . .
C31 O31 B1 110.45(15) . .
C32 O32 B1 110.41(14) . .
C41 O41 B1 109.62(15) . .
C42 O42 B1 110.68(15) . .
O30 C31 O31 124.67(19) . .
O30 C31 C32 126.02(19) . .
O31 C31 C32 109.31(16) . .
O32 C32 C31 103.96(15) . .
O32 C32 C33 112.24(16) . .
C31 C32 C33 113.06(15) . .
C34 C33 C32 120.74(18) . .
C34 C33 C38 118.7(2) . .
C38 C33 C32 120.4(2) . .
C33 C34 C35 120.8(2) . .
C36 C35 C34 120.2(3) . .
C37 C36 C35 120.2(2) . .
C36 C37 C38 119.8(2) . .
C33 C38 C37 120.4(2) . .
O40 C41 O41 124.89(19) . .
O40 C41 C42 125.58(19) . .
O41 C41 C42 109.52(16) . .
O42 C42 C41 104.61(15) . .
O42 C42 C43 113.85(16) . .
C43 C42 C41 110.50(16) . .
C44 C43 C42 120.82(17) . .
C48 C43 C42 120.06(19) . .
C48 C43 C44 119.0(2) . .
C43 C44 C45 120.4(2) . .
C46 C45 C44 120.4(2) . .
C45 C46 C47 119.5(2) . .
C46 C47 C48 120.5(2) . .
C43 C48 C47 120.2(2) . .

loop_
_geom_bond_atom_site_label_1
_geom_bond_atom_site_label_2
_geom_bond_distance
_geom_bond_site_symmetry_2
O1 C17 1.363(2) .
O1 C18 1.423(2) .
O2 C7 1.379(2) .
O2 C19 1.440(2) .
O3 C8 1.369(2) .
O3 C20 1.422(2) .
O4 C16 1.368(2) .
O4 C21 1.423(2) .
N1 C4 1.501(2) .
N1 C5 1.490(2) .
N1 C13 1.514(2) .
C1 C2 1.399(2) .
C1 C17 1.377(3) .
C2 C3 1.514(2) .
C2 C14 1.380(2) .
C3 C4 1.499(2) .
C5 C6 1.498(2) .
C6 C7 1.386(3) .
C6 C11 1.403(2) .
C7 C8 1.398(3) .
C8 C9 1.386(3) .
C9 C10 1.388(3) .
C10 C11 1.385(3) .
C11 C12 1.509(2) .
C12 C13 1.525(3) .
C13 C14 1.523(2) .
C14 C15 1.413(2) .
C15 C16 1.371(3) .
C16 C17 1.405(3) .
B1 O31 1.504(3) .
B1 O32 1.453(3) .
B1 O41 1.497(3) .
B1 O42 1.427(3) .
O30 C31 1.209(2) .
O31 C31 1.319(2) .
O32 C32 1.411(2) .
O40 C41 1.211(2) .
O41 C41 1.316(2) .
O42 C42 1.407(2) .
C31 C32 1.529(3) .
C32 C33 1.539(3) .
C33 C34 1.381(3) .
C33 C38 1.386(3) .
C34 C35 1.385(3) .
C35 C36 1.374(4) .
C36 C37 1.368(4) .
C37 C38 1.400(4) .
C41 C42 1.531(3) .
C42 C43 1.509(3) .
C43 C44 1.384(3) .
C43 C48 1.383(3) .
C44 C45 1.384(3) .
C45 C46 1.373(3) .
C46 C47 1.379(4) .
C47 C48 1.384(3) .

loop_
_geom_hbond_atom_site_label_D
_geom_hbond_atom_site_label_H
_geom_hbond_atom_site_label_A
_geom_hbond_distance_DH
_geom_hbond_distance_HA
_geom_hbond_distance_DA
_geom_hbond_angle_DHA
_geom_hbond_site_symmetry_A
N1 H1 O32 0.93 1.92 2.8120(19) 159.1 2_646

loop_
_geom_torsion_atom_site_label_1
_geom_torsion_atom_site_label_2
_geom_torsion_atom_site_label_3
_geom_torsion_atom_site_label_4
_geom_torsion
_geom_torsion_site_symmetry_1
_geom_torsion_site_symmetry_2
_geom_torsion_site_symmetry_3
_geom_torsion_site_symmetry_4
O2 C7 C8 O3 -0.8(3) . . . .
O2 C7 C8 C9 179.64(18) . . . .
O3 C8 C9 C10 -178.68(19) . . . .
O4 C16 C17 O1 1.2(3) . . . .
O4 C16 C17 C1 -178.06(17) . . . .
N1 C5 C6 C7 -169.20(15) . . . .
N1 C5 C6 C11 13.2(2) . . . .
N1 C13 C14 C2 14.2(2) . . . .
N1 C13 C14 C15 -165.39(15) . . . .
C1 C2 C3 C4 -166.48(16) . . . .
C1 C2 C14 C13 -176.02(16) . . . .
C1 C2 C14 C15 3.6(3) . . . .
C2 C1 C17 O1 179.09(17) . . . .
C2 C1 C17 C16 -1.7(3) . . . .
C2 C3 C4 N1 -48.9(2) . . . .
C2 C14 C15 C16 -3.5(3) . . . .
C3 C2 C14 C13 1.1(3) . . . .
C3 C2 C14 C15 -179.27(16) . . . .
C4 N1 C5 C6 -168.86(14) . . . .
C4 N1 C13 C12 -171.40(14) . . . .
C4 N1 C13 C14 -47.26(18) . . . .
C5 N1 C4 C3 -168.44(14) . . . .
C5 N1 C13 C12 65.22(16) . . . .
C5 N1 C13 C14 -170.64(14) . . . .
C5 C6 C7 O2 2.2(2) . . . .
C5 C6 C7 C8 -175.14(16) . . . .
C5 C6 C11 C10 177.72(17) . . . .
C5 C6 C11 C12 -3.4(3) . . . .
C6 C7 C8 O3 176.54(17) . . . .
C6 C7 C8 C9 -3.0(3) . . . .
C6 C11 C12 C13 24.5(2) . . . .
C7 C6 C11 C10 0.2(3) . . . .
C7 C6 C11 C12 179.08(17) . . . .
C7 C8 C9 C10 0.8(3) . . . .
C8 C9 C10 C11 1.9(3) . . . .
C9 C10 C11 C6 -2.4(3) . . . .
C9 C10 C11 C12 178.75(19) . . . .
C10 C11 C12 C13 -156.63(17) . . . .
C11 C6 C7 O2 179.91(15) . . . .
C11 C6 C7 C8 2.5(3) . . . .
C11 C12 C13 N1 -53.51(18) . . . .
C11 C12 C13 C14 -175.55(15) . . . .
C12 C13 C14 C2 134.58(17) . . . .
C12 C13 C14 C15 -45.0(2) . . . .
C13 N1 C4 C3 66.91(18) . . . .
C13 N1 C5 C6 -44.62(18) . . . .
C13 C14 C15 C16 176.13(17) . . . .
C14 C2 C3 C4 16.4(2) . . . .
C14 C15 C16 O4 -179.37(17) . . . .
C14 C15 C16 C17 0.8(3) . . . .
C15 C16 C17 O1 -178.90(18) . . . .
C15 C16 C17 C1 1.8(3) . . . .
C17 C1 C2 C3 -178.25(17) . . . .
C17 C1 C2 C14 -1.0(3) . . . .
C18 O1 C17 C1 -7.6(3) . . . .
C18 O1 C17 C16 173.19(18) . . . .
C19 O2 C7 C6 101.36(19) . . . .
C19 O2 C7 C8 -81.3(2) . . . .
C20 O3 C8 C7 -166.92(19) . . . .
C20 O3 C8 C9 12.6(3) . . . .
C21 O4 C16 C15 -10.4(3) . . . .
C21 O4 C16 C17 169.43(19) . . . .
B1 O31 C31 O30 176.55(19) . . . .
B1 O31 C31 C32 -3.1(2) . . . .
B1 O32 C32 C31 -15.5(2) . . . .
B1 O32 C32 C33 107.04(17) . . . .
B1 O41 C41 O40 178.28(19) . . . .
B1 O41 C41 C42 -1.7(2) . . . .
B1 O42 C42 C41 -1.1(2) . . . .
B1 O42 C42 C43 119.66(18) . . . .
O30 C31 C32 O32 -168.17(18) . . . .
O30 C31 C32 C33 69.8(3) . . . .
O31 B1 O32 C32 13.8(2) . . . .
O31 B1 O41 C41 122.95(17) . . . .
O31 B1 O42 C42 -118.63(18) . . . .
O31 C31 C32 O32 11.4(2) . . . .
O31 C31 C32 C33 -110.55(18) . . . .
O32 B1 O31 C31 -6.2(2) . . . .
O32 B1 O41 C41 -122.85(18) . . . .
O32 B1 O42 C42 123.86(18) . . . .
O32 C32 C33 C34 14.1(2) . . . .
O32 C32 C33 C38 -170.47(18) . . . .
O40 C41 C42 O42 -178.24(19) . . . .
O40 C41 C42 C43 58.8(3) . . . .
O41 B1 O31 C31 113.89(17) . . . .
O41 B1 O32 C32 -103.36(19) . . . .
O41 B1 O42 C42 0.1(2) . . . .
O41 C41 C42 O42 1.7(2) . . . .
O41 C41 C42 C43 -121.19(18) . . . .
O42 B1 O31 C31 -129.11(17) . . . .
O42 B1 O32 C32 137.00(17) . . . .
O42 B1 O41 C41 1.0(2) . . . .
O42 C42 C43 C44 -29.1(3) . . . .
O42 C42 C43 C48 154.31(19) . . . .
C31 C32 C33 C34 131.29(19) . . . .
C31 C32 C33 C38 -53.3(3) . . . .
C32 C33 C34 C35 175.07(18) . . . .
C32 C33 C38 C37 -175.7(2) . . . .
C33 C34 C35 C36 0.9(3) . . . .
C34 C33 C38 C37 -0.1(4) . . . .
C34 C35 C36 C37 -0.8(4) . . . .
C35 C36 C37 C38 0.2(4) . . . .
C36 C37 C38 C33 0.3(4) . . . .
C38 C33 C34 C35 -0.5(3) . . . .
C41 C42 C43 C44 88.3(2) . . . .
C41 C42 C43 C48 -88.3(2) . . . .
C42 C43 C44 C45 -176.5(2) . . . .
C42 C43 C48 C47 176.5(2) . . . .
C43 C44 C45 C46 -0.6(4) . . . .
C44 C43 C48 C47 -0.2(3) . . . .
C44 C45 C46 C47 1.0(4) . . . .
C45 C46 C47 C48 -1.0(4) . . . .
C46 C47 C48 C43 0.6(4) . . . .
C48 C43 C44 C45 0.1(3) . . . .
